data_2244085
loop_
_publ_author_name
'Jittipiboonwat, Prakottakarn'
'Chuasaard, Thammanoon'
'Rujiwatra, Apinpus'

_publ_section_title
;
 Crystal structure and photoluminescent properties of a new
 Eu^III^--phthalate--acetate coordination polymer
;
_journal_coeditor_code ZN2019
_journal_issue 5
_journal_name_full 'Acta Crystallographica Section E'
_journal_page_first 536
_journal_page_last 539
_journal_paper_doi 10.1107/S2056989022004339
_journal_volume 78
_journal_year 2022
_chemical_formula_iupac '[Eu (C8 H4 O4) (C H3 O2) (H2 O)]'
_chemical_formula_moiety 'C10 H9 Eu O7'
_chemical_formula_sum 'C10 H9 Eu O7'
_chemical_formula_weight 393.13
_chemical_name_systematic
;
Poly[(acetato)aqua(\m~3~-phthalato)europium(III)]
;
_space_group_crystal_system monoclinic
_space_group_IT_number 15
_space_group_name_Hall '-C 2yc'
_space_group_name_H-M_alt 'C 1 2/c 1'
_atom_sites_solution_hydrogens mixed
_atom_sites_solution_primary dual
_audit_creation_method
;
Olex2 1.3
(compiled 2020.11.12 svn.r5f609507 for OlexSys, GUI svn.r6272)
;
_cell_angle_alpha 90
_cell_angle_beta 130.906(9)
_cell_angle_gamma 90
_cell_formula_units_Z 8
_cell_length_a 26.5184(15)
_cell_length_b 7.2632(2)
_cell_length_c 15.3622(8)
_cell_measurement_reflns_used 7078
_cell_measurement_temperature 293(2)
_cell_measurement_theta_max 27.3630
_cell_measurement_theta_min 2.0180
_cell_volume 2236.3(4)
_computing_cell_refinement
;
CrysAlisPro (Rigaku OD, 2019)
;
_computing_data_collection
;
CrysAlisPro (Rigaku OD, 2019)
;
_computing_data_reduction
;
CrysAlisPro (Rigaku OD, 2019)
;
_computing_molecular_graphics
;
<i>OLEX2</i> (Dolomanov <i>et al.</i>,  2009)
;
_computing_publication_material
;
<i>OLEX2</i> (Dolomanov <i>et al.</i>,  2009)
;
_computing_structure_refinement
;
<i>SHELXL2018/3</i> (Sheldrick, 2015b)
;
_computing_structure_solution
;
<i>SHELXT2018/2</i> (Sheldrick, 2015a)
;
_diffrn_ambient_temperature 293(2)
_diffrn_detector 'Hybrid Pixel Array Detector'
_diffrn_detector_area_resol_mean 10.0000
_diffrn_measured_fraction_theta_full 1.000
_diffrn_measured_fraction_theta_max 0.940
_diffrn_measurement_device 'four-circle diffractometer'
_diffrn_measurement_device_type 'Rigaku SuperNova, Single source at offset/far, HyPix3000'
_diffrn_measurement_method '\w scans'
_diffrn_radiation_monochromator mirror
_diffrn_radiation_probe x-ray
_diffrn_radiation_type 'Mo K\a'
_diffrn_radiation_wavelength 0.71073
_diffrn_reflns_av_R_equivalents 0.0323
_diffrn_reflns_av_unetI/netI 0.0337
_diffrn_reflns_limit_h_max 33
_diffrn_reflns_limit_h_min -33
_diffrn_reflns_limit_k_max 9
_diffrn_reflns_limit_k_min -9
_diffrn_reflns_limit_l_max 18
_diffrn_reflns_limit_l_min -19
_diffrn_reflns_number 9923
_diffrn_reflns_theta_full 25.242
_diffrn_reflns_theta_max 27.417
_diffrn_reflns_theta_min 2.032
_diffrn_source 'micro-focus sealed X-ray tube'
_exptl_absorpt_coefficient_mu 5.634
_exptl_absorpt_correction_T_max 1.00000
_exptl_absorpt_correction_T_min 0.21824
_exptl_absorpt_correction_type multi-scan
_exptl_absorpt_process_details
;
(CrysAlisPro; Rigaku OD, 2019)
;
_exptl_crystal_colour 'clear light colourless'
_exptl_crystal_density_diffrn 2.335
_exptl_crystal_description block
_exptl_crystal_F_000 1504
_exptl_crystal_size_max 0.2
_exptl_crystal_size_mid 0.1
_exptl_crystal_size_min 0.1
_refine_diff_density_max 0.638
_refine_diff_density_min -0.786
_refine_ls_extinction_method none
_refine_ls_goodness_of_fit_ref 1.054
_refine_ls_hydrogen_treatment constr
_refine_ls_matrix_type full
_refine_ls_number_parameters 167
_refine_ls_number_reflns 2393
_refine_ls_number_restraints 1
_refine_ls_restrained_S_all 1.053
_refine_ls_R_factor_all 0.0274
_refine_ls_R_factor_gt 0.0239
_refine_ls_shift/su_max 0.001
_refine_ls_shift/su_mean 0.000
_refine_ls_structure_factor_coef Fsqd
_refine_ls_weighting_details 'w=1/[\s^2^(Fo^2^)+(0.0235P)^2^+1.2859P] where P=(Fo^2^+2Fc^2^)/3'
_refine_ls_weighting_scheme calc
_refine_ls_wR_factor_gt 0.0504
_refine_ls_wR_factor_ref 0.0524
_reflns_number_gt 2138
_reflns_number_total 2393
_reflns_threshold_expression 'I > 2\s(I)'
_cod_data_source_file zn2019sup1.cif
_cod_data_source_block I
_cod_original_cell_volume 2236.3(3)
_cod_database_code 2244085
_shelx_space_group_comment
;
The symmetry employed for this shelxl refinement is uniquely defined
by the following loop, which should always be used as a source of
symmetry information in preference to the above space-group names.
They are only intended as comments.
;
_shelx_estimated_absorpt_t_min 0.399
_shelx_estimated_absorpt_t_max 0.603

loop_
_space_group_symop_operation_xyz
'x, y, z'
'-x, y, -z+1/2'
'x+1/2, y+1/2, z'
'-x+1/2, y+1/2, -z+1/2'
'-x, -y, -z'
'x, -y, z-1/2'
'-x+1/2, -y+1/2, -z'
'x+1/2, -y+1/2, z-1/2'

loop_
_atom_site_type_symbol
_atom_site_label
_atom_site_fract_x
_atom_site_fract_y
_atom_site_fract_z
_atom_site_U_iso_or_equiv
_atom_site_adp_type
_atom_site_calc_flag
_atom_site_occupancy
_atom_site_disorder_assembly
_atom_site_disorder_group
Eu Eu1 0.75770(2) 0.36927(2) 0.71208(2) 0.01709(7) Uani d 1 . .
O O1 0.69745(10) 0.1993(3) 0.7522(2) 0.0219(5) Uani d 1 . .
O O4 0.68510(12) 0.6542(3) 0.8366(2) 0.0264(6) Uani d 1 . .
O O3 0.68174(10) 0.5756(3) 0.69468(19) 0.0185(5) Uani d 1 . .
O O6 0.69030(12) -0.0954(3) 0.5869(2) 0.0290(6) Uani d 1 . .
O O2 0.62648(11) -0.0281(3) 0.6844(2) 0.0273(6) Uani d 1 . .
O O7 0.72235(14) 0.5336(4) 0.5410(2) 0.0422(7) Uani d 1 . .
H H7A 0.697069 0.483288 0.474914 0.063 Uiso d 1 . .
H H7B 0.708422 0.643920 0.528604 0.063 Uiso d 1 . .
O O5 0.67155(11) 0.2044(3) 0.5460(2) 0.0308(6) Uani d 1 . .
C C7 0.59568(15) 0.4602(4) 0.6922(3) 0.0185(7) Uani d 1 . .
C C2 0.58415(15) 0.2718(4) 0.6633(3) 0.0185(7) Uani d 1 . .
C C8 0.65937(15) 0.5624(4) 0.7479(3) 0.0181(7) Uani d 1 . .
C C9 0.66224(16) 0.0380(5) 0.5165(3) 0.0257(8) Uani d 1 . .
C C1 0.63844(17) 0.1403(4) 0.7002(3) 0.0196(8) Uani d 1 . .
C C10 0.61510(19) -0.0007(5) 0.3902(3) 0.0412(10) Uani d 1 . .
H H10A 0.616586 -0.129448 0.377789 0.062 Uiso calc 1 . .
H H10B 0.627783 0.070141 0.354452 0.062 Uiso calc 1 . .
H H10C 0.570626 0.032152 0.357152 0.062 Uiso calc 1 . .
C C6 0.54332(17) 0.5698(5) 0.6621(3) 0.0282(8) Uani d 1 . .
H H6 0.551117 0.692945 0.683999 0.034 Uiso calc 1 . .
C C3 0.52024(16) 0.2027(5) 0.6028(3) 0.0257(8) Uani d 1 . .
H H3 0.512351 0.077936 0.585067 0.031 Uiso calc 1 . .
C C4 0.46810(17) 0.3156(5) 0.5685(3) 0.0301(9) Uani d 1 . .
H H4 0.425093 0.268326 0.524046 0.036 Uiso calc 1 . .
C C5 0.47994(17) 0.4983(5) 0.6002(3) 0.0318(9) Uani d 1 . .
H H5 0.445276 0.573408 0.579933 0.038 Uiso calc 1 . .

loop_
_atom_site_aniso_label
_atom_site_aniso_U_11
_atom_site_aniso_U_22
_atom_site_aniso_U_33
_atom_site_aniso_U_12
_atom_site_aniso_U_13
_atom_site_aniso_U_23
Eu1 0.01881(11) 0.01068(11) 0.02213(12) 0.00003(6) 0.01356(9) -0.00015(6)
O1 0.0190(12) 0.0157(11) 0.0322(14) 0.0006(10) 0.0173(11) 0.0032(11)
O4 0.0294(14) 0.0245(14) 0.0270(14) -0.0045(10) 0.0191(12) -0.0049(11)
O3 0.0205(12) 0.0112(11) 0.0261(13) -0.0006(9) 0.0162(11) 0.0012(10)
O6 0.0311(14) 0.0253(14) 0.0243(14) 0.0014(11) 0.0154(12) 0.0038(11)
O2 0.0255(13) 0.0127(12) 0.0439(15) -0.0017(10) 0.0228(12) -0.0027(11)
O7 0.0635(19) 0.0265(15) 0.0297(15) -0.0021(14) 0.0275(15) 0.0026(12)
O5 0.0299(14) 0.0218(13) 0.0312(14) -0.0048(11) 0.0158(12) -0.0053(11)
C7 0.0202(17) 0.0164(17) 0.0204(17) 0.0005(13) 0.0139(15) 0.0027(14)
C2 0.0191(17) 0.0157(17) 0.0214(17) 0.0006(13) 0.0136(15) 0.0012(14)
C8 0.0174(16) 0.0097(16) 0.0256(18) 0.0063(13) 0.0135(15) 0.0054(14)
C9 0.0231(18) 0.028(2) 0.0270(19) -0.0079(16) 0.0168(17) -0.0048(17)
C1 0.0243(19) 0.0166(18) 0.0210(19) 0.0015(13) 0.0161(16) 0.0041(13)
C10 0.049(3) 0.037(2) 0.023(2) -0.0107(19) 0.017(2) -0.0014(18)
C6 0.029(2) 0.0200(18) 0.041(2) 0.0016(16) 0.0257(18) 0.0003(17)
C3 0.0239(18) 0.0208(18) 0.0279(19) -0.0018(15) 0.0149(16) 0.0013(16)
C4 0.0168(18) 0.033(2) 0.035(2) -0.0030(16) 0.0143(17) 0.0025(18)
C5 0.0228(19) 0.027(2) 0.044(2) 0.0075(15) 0.0213(18) 0.0055(18)

loop_
_atom_type_symbol
_atom_type_description
_atom_type_scat_dispersion_real
_atom_type_scat_dispersion_imag
_atom_type_scat_source
C C 0.0033 0.0016 'International Tables Vol C Tables 4.2.6.8 and 6.1.1.4'
H H 0.0000 0.0000 'International Tables Vol C Tables 4.2.6.8 and 6.1.1.4'
Eu Eu -0.1578 3.6682 'International Tables Vol C Tables 4.2.6.8 and 6.1.1.4'
O O 0.0106 0.0060 'International Tables Vol C Tables 4.2.6.8 and 6.1.1.4'

loop_
_geom_angle_atom_site_label_1
_geom_angle_atom_site_label_2
_geom_angle_atom_site_label_3
_geom_angle_site_symmetry_1
_geom_angle_site_symmetry_3
_geom_angle
_geom_angle_publ_flag
O1 Eu1 Eu1 . 4_656 100.62(6) ?
O1 Eu1 Eu1 4_656 4_656 36.44(5) ?
O1 Eu1 O1 . 4_656 135.94(6) ?
O1 Eu1 O4 . 4_646 112.11(8) ?
O1 Eu1 O4 4_656 4_646 110.21(7) ?
O1 Eu1 O3 . 4_646 72.40(7) ?
O1 Eu1 O6 . 4_656 69.36(8) ?
O1 Eu1 O2 . 4_656 138.23(8) ?
O1 Eu1 O7 . . 132.57(9) ?
O4 Eu1 Eu1 4_646 4_656 146.65(5) ?
O3 Eu1 Eu1 . 4_656 37.29(5) ?
O3 Eu1 Eu1 4_646 4_656 141.16(5) ?
O3 Eu1 O1 . 4_656 71.11(7) ?
O3 Eu1 O1 . . 72.28(8) ?
O3 Eu1 O1 4_646 4_656 130.07(7) ?
O3 Eu1 O4 4_646 4_646 51.12(7) ?
O3 Eu1 O4 . 4_646 162.55(8) ?
O3 Eu1 O3 . 4_646 141.75(4) ?
O3 Eu1 O6 . 4_656 79.11(8) ?
O3 Eu1 O2 . 4_656 119.05(7) ?
O3 Eu1 O7 . . 82.61(9) ?
O6 Eu1 Eu1 4_656 4_656 66.91(5) ?
O6 Eu1 O1 4_656 4_656 80.35(8) ?
O6 Eu1 O4 4_656 4_646 118.34(8) ?
O6 Eu1 O3 4_656 4_646 75.15(8) ?
O6 Eu1 O2 4_656 4_656 73.70(8) ?
O6 Eu1 O7 4_656 . 144.26(8) ?
O2 Eu1 Eu1 4_656 4_656 81.77(5) ?
O2 Eu1 O1 4_656 4_656 51.37(7) ?
O2 Eu1 O4 4_656 4_646 69.76(7) ?
O2 Eu1 O3 4_656 4_646 79.99(7) ?
O7 Eu1 Eu1 . 4_656 79.97(7) ?
O7 Eu1 O1 . 4_656 64.69(8) ?
O7 Eu1 O4 . 4_646 82.51(9) ?
O7 Eu1 O3 . 4_646 133.38(9) ?
O7 Eu1 O2 . 4_656 89.12(9) ?
O5 Eu1 Eu1 . 4_656 125.35(6) ?
O5 Eu1 O1 . . 71.29(8) ?
O5 Eu1 O1 . 4_656 133.75(8) ?
O5 Eu1 O4 . 4_646 73.60(8) ?
O5 Eu1 O3 . . 92.82(8) ?
O5 Eu1 O3 . 4_646 89.44(7) ?
O5 Eu1 O6 . 4_656 140.44(9) ?
O5 Eu1 O2 . 4_656 139.98(8) ?
O5 Eu1 O7 . . 70.49(9) ?
Eu1 O1 Eu1 . 4_646 104.00(8) ?
C1 O1 Eu1 . 4_646 91.53(18) ?
C1 O1 Eu1 . . 139.6(2) ?
C8 O4 Eu1 . 4_656 90.7(2) ?
Eu1 O3 Eu1 . 4_656 107.20(8) ?
C8 O3 Eu1 . 4_656 95.16(19) ?
C8 O3 Eu1 . . 126.05(19) ?
C9 O6 Eu1 . 4_646 133.7(2) ?
C1 O2 Eu1 . 4_646 96.9(2) ?
Eu1 O7 H7A . . 121.4 ?
Eu1 O7 H7B . . 120.3 ?
H7A O7 H7B . . 104.5 ?
C9 O5 Eu1 . . 134.6(2) ?
C2 C7 C8 . . 126.3(3) ?
C6 C7 C2 . . 119.2(3) ?
C6 C7 C8 . . 114.4(3) ?
C7 C2 C1 . . 123.0(3) ?
C3 C2 C7 . . 118.7(3) ?
C3 C2 C1 . . 118.3(3) ?
O4 C8 Eu1 . 4_656 63.93(18) ?
O4 C8 O3 . . 120.3(3) ?
O4 C8 C7 . . 119.7(3) ?
O3 C8 Eu1 . 4_656 58.54(16) ?
O3 C8 C7 . . 119.3(3) ?
C7 C8 Eu1 . 4_656 156.5(2) ?
O6 C9 C10 . . 119.2(3) ?
O5 C9 O6 . . 124.1(3) ?
O5 C9 C10 . . 116.7(3) ?
O1 C1 Eu1 . 4_646 62.34(16) ?
O1 C1 C2 . . 120.2(3) ?
O2 C1 Eu1 . 4_646 57.86(16) ?
O2 C1 O1 . . 120.1(3) ?
O2 C1 C2 . . 119.6(3) ?
C2 C1 Eu1 . 4_646 174.1(2) ?
C9 C10 H10A . . 109.5 ?
C9 C10 H10B . . 109.5 ?
C9 C10 H10C . . 109.5 ?
H10A C10 H10B . . 109.5 ?
H10A C10 H10C . . 109.5 ?
H10B C10 H10C . . 109.5 ?
C7 C6 H6 . . 119.5 ?
C5 C6 C7 . . 120.9(3) ?
C5 C6 H6 . . 119.5 ?
C2 C3 H3 . . 119.3 ?
C4 C3 C2 . . 121.3(3) ?
C4 C3 H3 . . 119.3 ?
C3 C4 H4 . . 120.1 ?
C5 C4 C3 . . 119.8(3) ?
C5 C4 H4 . . 120.1 ?
C6 C5 H5 . . 120.0 ?
C4 C5 C6 . . 119.9(3) ?
C4 C5 H5 . . 120.0 ?

loop_
_geom_bond_atom_site_label_1
_geom_bond_atom_site_label_2
_geom_bond_site_symmetry_2
_geom_bond_distance
_geom_bond_publ_flag
Eu1 O1 4_656 2.570(2) yes
Eu1 O1 . 2.397(2) yes
Eu1 O2 4_656 2.474(2) yes
Eu1 O3 . 2.381(2) yes
Eu1 O3 4_646 2.484(2) yes
Eu1 O4 4_646 2.605(2) yes
Eu1 O5 . 2.352(2) yes
Eu1 O6 4_656 2.434(3) yes
Eu1 O7 . 2.446(2) yes

loop_
_geom_hbond_atom_site_label_D
_geom_hbond_atom_site_label_H
_geom_hbond_atom_site_label_A
_geom_hbond_site_symmetry_D
_geom_hbond_site_symmetry_H
_geom_hbond_site_symmetry_A
_geom_hbond_distance_DH
_geom_hbond_distance_HA
_geom_hbond_distance_DA
_geom_hbond_angle_DHA
_geom_hbond_publ_flag
O7 H7A O4 ? ? 6_555 0.85 2.17 2.9384 149 yes
O7 H7B O6 ? ? 4_555 0.85 2.28 3.0438 150 yes
C3 H3 O2 ? ? 1_555 0.93 2.46 2.7741 100 yes

loop_
_geom_torsion_atom_site_label_1
_geom_torsion_atom_site_label_2
_geom_torsion_atom_site_label_3
_geom_torsion_atom_site_label_4
_geom_torsion_site_symmetry_1
_geom_torsion_site_symmetry_2
_geom_torsion_site_symmetry_3
_geom_torsion_site_symmetry_4
_geom_torsion
_geom_torsion_publ_flag
Eu1 O1 C1 Eu1 . . . 4_646 113.9(3) ?
Eu1 O1 C1 O2 4_646 . . . -3.0(3) ?
Eu1 O1 C1 O2 . . . . 110.9(3) ?
Eu1 O1 C1 C2 4_646 . . . 174.0(3) ?
Eu1 O1 C1 C2 . . . . -72.1(4) ?
Eu1 O4 C8 O3 4_656 . . . 16.5(3) ?
Eu1 O4 C8 C7 4_656 . . . -153.6(2) ?
Eu1 O3 C8 Eu1 . . . 4_656 115.7(2) ?
Eu1 O3 C8 O4 . . . . 98.2(3) ?
Eu1 O3 C8 O4 4_656 . . . -17.4(3) ?
Eu1 O3 C8 C7 . . . . -91.6(3) ?
Eu1 O3 C8 C7 4_656 . . . 152.8(2) ?
Eu1 O6 C9 O5 4_646 . . . 21.5(5) ?
Eu1 O6 C9 C10 4_646 . . . -158.7(3) ?
Eu1 O2 C1 O1 4_646 . . . 3.1(3) ?
Eu1 O2 C1 C2 4_646 . . . -173.9(3) ?
Eu1 O5 C9 O6 . . . . 23.5(5) ?
Eu1 O5 C9 C10 . . . . -156.3(3) ?
C7 C2 C1 O1 . . . . -6.1(5) ?
C7 C2 C1 O2 . . . . 170.9(3) ?
C7 C2 C3 C4 . . . . 1.7(5) ?
C7 C6 C5 C4 . . . . 0.7(6) ?
C2 C7 C8 Eu1 . . . 4_656 140.5(5) ?
C2 C7 C8 O4 . . . . -127.1(3) ?
C2 C7 C8 O3 . . . . 62.7(4) ?
C2 C7 C6 C5 . . . . -2.9(5) ?
C2 C3 C4 C5 . . . . -3.9(5) ?
C8 C7 C2 C1 . . . . 8.9(5) ?
C8 C7 C2 C3 . . . . -174.4(3) ?
C8 C7 C6 C5 . . . . 173.7(3) ?
C1 C2 C3 C4 . . . . 178.4(3) ?
C6 C7 C2 C1 . . . . -174.9(3) ?
C6 C7 C2 C3 . . . . 1.7(5) ?
C6 C7 C8 Eu1 . . . 4_656 -35.8(7) ?
C6 C7 C8 O4 . . . . 56.7(4) ?
C6 C7 C8 O3 . . . . -113.6(3) ?
C3 C2 C1 O1 . . . . 177.3(3) ?
C3 C2 C1 O2 . . . . -5.7(5) ?
C3 C4 C5 C6 . . . . 2.7(5) ?

_cod_database_fobs_code 2244085
